data_7160013
loop_
_publ_author_name
'Schultz, Daniel C.'
'Ch&#xe1;vez-Riveros, Alejandra'
'Goertzen, 2nd, Michael G'
'Brummel, Beau R.'
'Paes, Raphaella A.'
'Santos, Natalia M.'
'Tenneti, Srinivasarao'
'Abboud, Khalil A.'
'Rocca, James R.'
'Seabra, Gustavo'
'Li, Chenglong'
'Chakrabarti, Debopam'
'Huigens, 3rd, Robert W'

_publ_section_title
;
 Chloroformate-mediated ring cleavage of indole alkaloids leads to
 re-engineered antiplasmodial agents.
;
_journal_issue 42
_journal_name_full 'Organic &amp; biomolecular chemistry'
_journal_page_first 8423
_journal_page_last 8436
_journal_paper_doi 10.1039/d4ob00853g
_journal_volume 22
_journal_year 2024
_chemical_absolute_configuration ad
_chemical_formula_sum 'C30 H36 N2 O5 S'
_chemical_formula_weight 536.67
_space_group_crystal_system orthorhombic
_space_group_IT_number 19
_space_group_name_Hall 'P 2ac 2ab'
_space_group_name_H-M_alt 'P 21 21 21'
_atom_sites_solution_hydrogens mixed
_atom_sites_solution_primary direct
_atom_sites_solution_secondary difmap
_audit_creation_method SHELXL-2018/3
_audit_update_record
;
2024-03-08 deposited with the CCDC.	2024-06-12 downloaded from the CCDC.
;
_cell_angle_alpha 90
_cell_angle_beta 90
_cell_angle_gamma 90
_cell_formula_units_Z 4
_cell_length_a 9.7448(3)
_cell_length_b 14.0034(5)
_cell_length_c 19.6580(6)
_cell_measurement_reflns_used 9986
_cell_measurement_temperature 100(2)
_cell_measurement_theta_max 31.94
_cell_measurement_theta_min 2.33
_cell_volume 2682.54(15)
_computing_cell_refinement 'Bruker APEX3 (Bruker, 2014)'
_computing_data_collection 'Bruker APEX3 (Bruker, 2014)'
_computing_data_reduction 'Bruker Apex3 SAINT (Bruker, 2014)'
_computing_molecular_graphics 'XP in SHELXTL-plus, Bruker 2014'
_computing_publication_material 'SHELXL2014/7, Sheldrick, G. M. 2014'
_computing_structure_refinement 'SHELXL2014/7, Sheldrick G. M. 2014'
_computing_structure_solution 'SHELXL2014/7, Sheldrick G. M. 2014'
_diffrn_ambient_temperature 100(2)
_diffrn_measured_fraction_theta_full 0.999
_diffrn_measured_fraction_theta_max 0.944
_diffrn_measurement_device_type 'D8 Venture with PHOTON III'
_diffrn_measurement_method 'phi and omega scans'
_diffrn_radiation_type MoK\a
_diffrn_radiation_wavelength 0.71073
_diffrn_reflns_av_R_equivalents 0.0435
_diffrn_reflns_av_unetI/netI 0.0330
_diffrn_reflns_Laue_measured_fraction_full 0.999
_diffrn_reflns_Laue_measured_fraction_max 0.944
_diffrn_reflns_limit_h_max 14
_diffrn_reflns_limit_h_min -14
_diffrn_reflns_limit_k_max 19
_diffrn_reflns_limit_k_min -21
_diffrn_reflns_limit_l_max 30
_diffrn_reflns_limit_l_min -30
_diffrn_reflns_number 64890
_diffrn_reflns_point_group_measured_fraction_full 0.999
_diffrn_reflns_point_group_measured_fraction_max 0.917
_diffrn_reflns_theta_full 25.242
_diffrn_reflns_theta_max 33.272
_diffrn_reflns_theta_min 2.072
_diffrn_source 'micro source 3.0'
_exptl_absorpt_coefficient_mu 0.164
_exptl_absorpt_correction_T_max 0.9948
_exptl_absorpt_correction_T_min 0.9780
_exptl_absorpt_correction_type multi-scan
_exptl_absorpt_process_details 'Sheldrick, G. M., sadabs (2014). Acta Cryst. C71, 3--8.'
_exptl_crystal_colour colourless
_exptl_crystal_density_diffrn 1.329
_exptl_crystal_description plate
_exptl_crystal_F_000 1144
_exptl_crystal_size_max 0.187
_exptl_crystal_size_mid 0.119
_exptl_crystal_size_min 0.046
_exptl_transmission_factor_max 0.5606
_exptl_transmission_factor_min 0.4909
_refine_diff_density_max 0.300
_refine_diff_density_min -0.255
_refine_diff_density_rms 0.047
_refine_ls_abs_structure_details
; 
 Flack x determined using 3555 quotients [(I+)-(I-)]/[(I+)+(I-)] 
 (Parsons, Flack and Wagner, Acta Cryst. B69 (2013) 249-259). 
;
_refine_ls_abs_structure_Flack 0.013(16)
_refine_ls_extinction_method none
_refine_ls_goodness_of_fit_ref 1.035
_refine_ls_hydrogen_treatment mixed
_refine_ls_matrix_type full
_refine_ls_number_parameters 353
_refine_ls_number_reflns 9474
_refine_ls_number_restraints 0
_refine_ls_restrained_S_all 1.035
_refine_ls_R_factor_all 0.0372
_refine_ls_R_factor_gt 0.0322
_refine_ls_shift/su_max 0.001
_refine_ls_shift/su_mean 0.000
_refine_ls_structure_factor_coef Fsqd
_refine_ls_weighting_details 'w=1/[\s^2^(Fo^2^)+(0.0443P)^2^+0.2927P] where P=(Fo^2^+2Fc^2^)/3'
_refine_ls_weighting_scheme calc
_refine_ls_wR_factor_gt 0.0763
_refine_ls_wR_factor_ref 0.0798
_reflns_Friedel_coverage 0.757
_reflns_Friedel_fraction_full 0.999
_reflns_Friedel_fraction_max 0.884
_reflns_number_gt 8697
_reflns_number_total 9474
_reflns_threshold_expression 'I > 2\s(I)'
_cod_data_source_file d4ob00853g2.cif
_cod_data_source_block Y-24
_cod_depositor_comments 'Adding full bibliography for 7160009--7160014.cif.'
_cod_database_code 7160013
_shelx_shelxl_version_number 2018/3
_shelx_space_group_comment
; 
The symmetry employed for this shelxl refinement is uniquely defined 
by the following loop, which should always be used as a source of 
symmetry information in preference to the above space-group names. 
They are only intended as comments. 
;
_shelx_estimated_absorpt_t_min 0.970
_shelx_estimated_absorpt_t_max 0.992
_publcif_funding_html
;
;

loop_
_space_group_symop_operation_xyz
'x, y, z'
'x+1/2, -y+1/2, -z'
'-x, y+1/2, -z+1/2'
'-x+1/2, -y, z+1/2'

loop_
_atom_site_label
_atom_site_type_symbol
_atom_site_fract_x
_atom_site_fract_y
_atom_site_fract_z
_atom_site_U_iso_or_equiv
_atom_site_adp_type
_atom_site_occupancy
_atom_site_site_symmetry_order
_atom_site_calc_flag
_atom_site_refinement_flags_posn
_atom_site_refinement_flags_adp
_atom_site_refinement_flags_occupancy
_atom_site_disorder_assembly
_atom_site_disorder_group
S1 S 0.59804(3) 0.56239(2) 0.56726(2) 0.01481(7) Uani 1 1 d . . . . .
O1 O 0.05713(12) 0.71653(8) 0.62183(6) 0.0194(2) Uani 1 1 d . . . . .
O1' O 0.31691(11) 0.68967(8) 0.32433(6) 0.0186(2) Uani 1 1 d . . . . .
O2 O 0.36180(11) 0.66187(7) 0.69629(5) 0.0175(2) Uani 1 1 d . . . . .
O2' O 0.39501(11) 0.55637(7) 0.27201(5) 0.0181(2) Uani 1 1 d . . . . .
O3 O 0.36084(11) 0.77312(7) 0.61373(5) 0.0169(2) Uani 1 1 d . . . . .
N1 N 0.66920(12) 0.55452(9) 0.40965(6) 0.0137(2) Uani 1 1 d . . . . .
H1 H 0.7068(19) 0.6053(14) 0.4262(10) 0.015(4) Uiso 1 1 d . . . . .
N4 N 0.25054(13) 0.54094(9) 0.36042(6) 0.0157(2) Uani 1 1 d . . . . .
C1" C 0.66750(14) 0.44237(11) 0.57376(8) 0.0181(3) Uani 1 1 d . . . . .
H1"A H 0.725531 0.430190 0.533341 0.022 Uiso 1 1 calc R U . . .
H1"B H 0.727686 0.439427 0.614274 0.022 Uiso 1 1 calc R U . . .
C1' C 0.31964(15) 0.60227(10) 0.31949(7) 0.0155(2) Uani 1 1 d . . . . .
C2 C 0.54896(14) 0.51389(9) 0.43335(7) 0.0130(2) Uani 1 1 d . . . . .
C2" C 0.56237(15) 0.36327(11) 0.57903(8) 0.0187(3) Uani 1 1 d . . . . .
C2' C 0.49419(16) 0.61441(11) 0.23699(8) 0.0197(3) Uani 1 1 d . . . . .
H2'A H 0.560177 0.573148 0.213502 0.030 Uiso 1 1 calc R U . . .
H2'B H 0.542756 0.654651 0.269911 0.030 Uiso 1 1 calc R U . . .
H2'C H 0.447236 0.654961 0.203690 0.030 Uiso 1 1 calc R U . . .
C3 C 0.47835(14) 0.54716(10) 0.49651(6) 0.0129(2) Uani 1 1 d . . . . .
H3 H 0.411597 0.496304 0.509945 0.015 Uiso 1 1 calc R U . . .
C3" C 0.45335(16) 0.36776(12) 0.62499(8) 0.0228(3) Uani 1 1 d . . . . .
H3" H 0.442455 0.422518 0.653007 0.027 Uiso 1 1 calc R U . . .
C4" C 0.36049(17) 0.29255(14) 0.63005(10) 0.0289(4) Uani 1 1 d . . . . .
H4" H 0.286652 0.296282 0.661488 0.035 Uiso 1 1 calc R U . . .
C5 C 0.26046(15) 0.43704(11) 0.35143(7) 0.0169(2) Uani 1 1 d . . . . .
H5A H 0.276934 0.423291 0.302713 0.020 Uiso 1 1 calc R U . . .
H5AB H 0.171350 0.407972 0.363925 0.020 Uiso 1 1 calc R U . . .
C5" C 0.37517(18) 0.21221(13) 0.58945(10) 0.0314(4) Uani 1 1 d . . . . .
H5" H 0.312408 0.160596 0.593413 0.038 Uiso 1 1 calc R U . . .
C6 C 0.37493(14) 0.38893(10) 0.39384(7) 0.0159(3) Uani 1 1 d . . . . .
H6A H 0.345090 0.385244 0.441911 0.019 Uiso 1 1 calc R U . . .
H6AB H 0.388473 0.322863 0.377228 0.019 Uiso 1 1 calc R U . . .
C6" C 0.4816(2) 0.20779(13) 0.54324(11) 0.0316(4) Uani 1 1 d . . . . .
H6" H 0.491407 0.153216 0.514950 0.038 Uiso 1 1 calc R U . . .
C7 C 0.50909(14) 0.44129(10) 0.39033(7) 0.0138(2) Uani 1 1 d . . . . .
C7" C 0.57519(17) 0.28309(11) 0.53781(9) 0.0244(3) Uani 1 1 d . . . . .
H7" H 0.647959 0.279449 0.505751 0.029 Uiso 1 1 calc R U . . .
C8 C 0.60991(14) 0.43666(10) 0.33730(7) 0.0138(2) Uani 1 1 d . . . . .
C9 C 0.62650(15) 0.37880(10) 0.27943(7) 0.0156(3) Uani 1 1 d . . . . .
H9 H 0.561274 0.330553 0.269008 0.019 Uiso 1 1 calc R U . . .
C10 C 0.73948(16) 0.39323(11) 0.23781(7) 0.0179(3) Uani 1 1 d . . . . .
H10 H 0.752416 0.353689 0.199070 0.021 Uiso 1 1 calc R U . . .
C11 C 0.83512(16) 0.46559(11) 0.25219(7) 0.0177(3) Uani 1 1 d . . . . .
H11 H 0.911464 0.474278 0.222786 0.021 Uiso 1 1 calc R U . . .
C12 C 0.82047(15) 0.52451(10) 0.30830(7) 0.0152(2) Uani 1 1 d . . . . .
H12 H 0.884816 0.573752 0.317668 0.018 Uiso 1 1 calc R U . . .
C13 C 0.70756(14) 0.50884(10) 0.35061(7) 0.0134(2) Uani 1 1 d . . . . .
C14 C 0.39636(14) 0.64128(9) 0.48853(7) 0.0134(2) Uani 1 1 d . . . . .
H14A H 0.447346 0.693161 0.511590 0.016 Uiso 1 1 calc R U . . .
H14B H 0.391277 0.657491 0.439578 0.016 Uiso 1 1 calc R U . . .
C15 C 0.24964(14) 0.63801(9) 0.51743(7) 0.0126(2) Uani 1 1 d . . . . .
H15 H 0.208305 0.702516 0.509936 0.015 Uiso 1 1 calc R U . . .
C16 C 0.24925(14) 0.61987(9) 0.59489(7) 0.0128(2) Uani 1 1 d . . . . .
H16 H 0.291689 0.555986 0.603505 0.015 Uiso 1 1 calc R U . . .
C17 C 0.10382(15) 0.61996(10) 0.62606(7) 0.0153(2) Uani 1 1 d . . . . .
H17 H 0.109294 0.600412 0.674913 0.018 Uiso 1 1 calc R U . . .
C18 C 0.01043(14) 0.55139(11) 0.58799(7) 0.0169(3) Uani 1 1 d . . . . .
H18A H -0.084259 0.557743 0.605667 0.020 Uiso 1 1 calc R U . . .
H18B H 0.041173 0.485074 0.596476 0.020 Uiso 1 1 calc R U . . .
C19 C 0.01014(14) 0.57019(10) 0.51161(7) 0.0161(2) Uani 1 1 d . . . . .
H19A H -0.028779 0.634298 0.502758 0.019 Uiso 1 1 calc R U . . .
H19B H -0.049182 0.522527 0.488825 0.019 Uiso 1 1 calc R U . . .
C20 C 0.15546(14) 0.56474(10) 0.48150(7) 0.0142(2) Uani 1 1 d . . . . .
H20 H 0.192763 0.499265 0.489905 0.017 Uiso 1 1 calc R U . . .
C21 C 0.14139(15) 0.57929(11) 0.40419(7) 0.0173(3) Uani 1 1 d . . . . .
H21A H 0.053534 0.550223 0.389679 0.021 Uiso 1 1 calc R U . . .
H21B H 0.134491 0.648757 0.395474 0.021 Uiso 1 1 calc R U . . .
C22 C 0.33073(14) 0.69429(10) 0.63368(7) 0.0136(2) Uani 1 1 d . . . . .
C23 C 0.43234(18) 0.72877(11) 0.73991(8) 0.0218(3) Uani 1 1 d . . . . .
H23A H 0.513685 0.753375 0.716413 0.033 Uiso 1 1 calc R U . . .
H23B H 0.460415 0.696457 0.781881 0.033 Uiso 1 1 calc R U . . .
H23C H 0.370794 0.781866 0.751026 0.033 Uiso 1 1 calc R U . . .
H1A H -0.014(3) 0.7202(19) 0.6382(15) 0.048(8) Uiso 1 1 d . . . . .

loop_
_atom_site_aniso_label
_atom_site_aniso_U_11
_atom_site_aniso_U_22
_atom_site_aniso_U_33
_atom_site_aniso_U_23
_atom_site_aniso_U_13
_atom_site_aniso_U_12
S1 0.01429(14) 0.01695(15) 0.01318(13) -0.00054(11) -0.00215(11) -0.00078(12)
O1 0.0169(5) 0.0175(5) 0.0239(5) -0.0008(4) 0.0039(4) 0.0037(4)
O1' 0.0210(5) 0.0161(5) 0.0189(5) 0.0012(4) -0.0023(4) 0.0030(4)
O2 0.0216(5) 0.0174(5) 0.0134(4) 0.0009(4) -0.0030(4) -0.0031(4)
O2' 0.0220(5) 0.0169(5) 0.0153(4) -0.0009(4) 0.0015(4) 0.0001(4)
O3 0.0199(5) 0.0145(4) 0.0165(4) 0.0001(4) 0.0010(4) -0.0018(4)
N1 0.0141(5) 0.0133(5) 0.0138(5) -0.0027(4) -0.0003(4) -0.0017(4)
N4 0.0162(5) 0.0163(5) 0.0146(5) -0.0013(4) -0.0011(4) -0.0003(4)
C1" 0.0124(6) 0.0191(6) 0.0228(6) 0.0032(6) -0.0010(5) 0.0003(5)
C1' 0.0158(6) 0.0173(6) 0.0134(6) -0.0005(5) -0.0046(5) 0.0007(5)
C2 0.0134(6) 0.0128(5) 0.0127(5) -0.0002(5) -0.0005(5) -0.0001(4)
C2" 0.0146(6) 0.0196(6) 0.0219(7) 0.0067(5) -0.0035(5) 0.0004(5)
C2' 0.0214(7) 0.0202(7) 0.0175(6) 0.0023(5) 0.0023(6) 0.0007(6)
C3 0.0122(5) 0.0142(6) 0.0122(5) -0.0011(4) -0.0005(4) -0.0006(4)
C3" 0.0182(7) 0.0264(8) 0.0237(7) 0.0076(6) -0.0013(6) -0.0009(6)
C4" 0.0179(7) 0.0356(9) 0.0331(9) 0.0162(7) -0.0007(6) -0.0042(7)
C5 0.0175(6) 0.0158(6) 0.0175(6) -0.0020(5) -0.0027(5) -0.0040(5)
C5" 0.0255(8) 0.0270(8) 0.0418(9) 0.0169(7) -0.0097(7) -0.0108(7)
C6 0.0175(6) 0.0127(6) 0.0176(6) -0.0006(5) -0.0008(5) -0.0026(5)
C6" 0.0345(9) 0.0198(8) 0.0405(10) 0.0046(7) -0.0070(8) -0.0056(7)
C7 0.0161(6) 0.0119(5) 0.0134(5) -0.0003(5) -0.0012(5) -0.0004(5)
C7" 0.0239(8) 0.0197(7) 0.0295(8) 0.0036(6) -0.0002(6) -0.0008(6)
C8 0.0154(6) 0.0127(5) 0.0134(5) -0.0002(4) -0.0014(5) 0.0016(5)
C9 0.0183(7) 0.0133(6) 0.0152(6) -0.0021(5) -0.0026(5) -0.0002(5)
C10 0.0225(7) 0.0166(6) 0.0145(6) -0.0027(5) -0.0002(5) 0.0025(5)
C11 0.0189(6) 0.0186(6) 0.0155(6) -0.0003(5) 0.0020(5) 0.0022(5)
C12 0.0156(6) 0.0149(6) 0.0153(6) 0.0002(5) -0.0010(5) 0.0006(5)
C13 0.0149(6) 0.0128(5) 0.0126(5) 0.0001(4) -0.0022(5) 0.0013(5)
C14 0.0141(6) 0.0135(5) 0.0126(5) 0.0003(4) 0.0001(5) -0.0006(5)
C15 0.0130(6) 0.0123(5) 0.0124(5) 0.0004(4) -0.0008(5) 0.0001(4)
C16 0.0135(6) 0.0118(5) 0.0131(5) -0.0003(4) 0.0000(5) 0.0001(5)
C17 0.0143(6) 0.0161(6) 0.0153(6) 0.0010(5) 0.0019(5) -0.0008(5)
C18 0.0142(6) 0.0176(6) 0.0190(6) 0.0012(5) 0.0013(5) -0.0028(5)
C19 0.0124(6) 0.0173(6) 0.0185(6) -0.0003(5) -0.0012(5) -0.0016(5)
C20 0.0126(5) 0.0151(6) 0.0150(5) 0.0001(5) -0.0020(5) -0.0003(5)
C21 0.0137(6) 0.0231(7) 0.0151(6) -0.0011(5) -0.0026(5) 0.0019(5)
C22 0.0125(6) 0.0152(6) 0.0132(5) -0.0007(4) 0.0011(5) 0.0010(5)
C23 0.0265(8) 0.0221(7) 0.0168(6) -0.0009(5) -0.0052(6) -0.0056(6)

loop_
_atom_type_symbol
_atom_type_description
_atom_type_scat_dispersion_real
_atom_type_scat_dispersion_imag
_atom_type_scat_source
C C 0.0033 0.0016 'International Tables Vol C Tables 4.2.6.8 and 6.1.1.4'
H H 0.0000 0.0000 'International Tables Vol C Tables 4.2.6.8 and 6.1.1.4'
N N 0.0061 0.0033 'International Tables Vol C Tables 4.2.6.8 and 6.1.1.4'
O O 0.0106 0.0060 'International Tables Vol C Tables 4.2.6.8 and 6.1.1.4'
S S 0.1246 0.1234 'International Tables Vol C Tables 4.2.6.8 and 6.1.1.4'

loop_
_geom_angle_atom_site_label_1
_geom_angle_atom_site_label_2
_geom_angle_atom_site_label_3
_geom_angle
_geom_angle_site_symmetry_1
_geom_angle_site_symmetry_3
_geom_angle_publ_flag
C1" S1 C3 100.57(6) . . ?
C17 O1 H1A 109(2) . . ?
C22 O2 C23 115.54(11) . . ?
C1' O2' C2' 115.30(12) . . ?
C13 N1 C2 108.83(11) . . ?
C13 N1 H1 125.8(13) . . ?
C2 N1 H1 124.8(13) . . ?
C1' N4 C5 121.56(12) . . ?
C1' N4 C21 118.38(12) . . ?
C5 N4 C21 118.69(12) . . ?
C2" C1" S1 115.47(10) . . ?
C2" C1" H1"A 108.4 . . ?
S1 C1" H1"A 108.4 . . ?
C2" C1" H1"B 108.4 . . ?
S1 C1" H1"B 108.4 . . ?
H1"A C1" H1"B 107.5 . . ?
O1' C1' O2' 122.66(14) . . ?
O1' C1' N4 125.08(14) . . ?
O2' C1' N4 112.26(12) . . ?
C7 C2 N1 109.60(12) . . ?
C7 C2 C3 127.59(12) . . ?
N1 C2 C3 122.81(12) . . ?
C7" C2" C3" 118.82(15) . . ?
C7" C2" C1" 119.39(14) . . ?
C3" C2" C1" 121.79(14) . . ?
O2' C2' H2'A 109.5 . . ?
O2' C2' H2'B 109.5 . . ?
H2'A C2' H2'B 109.5 . . ?
O2' C2' H2'C 109.5 . . ?
H2'A C2' H2'C 109.5 . . ?
H2'B C2' H2'C 109.5 . . ?
C2 C3 C14 114.76(11) . . ?
C2 C3 S1 112.02(9) . . ?
C14 C3 S1 107.87(9) . . ?
C2 C3 H3 107.3 . . ?
C14 C3 H3 107.3 . . ?
S1 C3 H3 107.3 . . ?
C4" C3" C2" 120.44(17) . . ?
C4" C3" H3" 119.8 . . ?
C2" C3" H3" 119.8 . . ?
C5" C4" C3" 120.38(17) . . ?
C5" C4" H4" 119.8 . . ?
C3" C4" H4" 119.8 . . ?
N4 C5 C6 114.46(11) . . ?
N4 C5 H5A 108.6 . . ?
C6 C5 H5A 108.6 . . ?
N4 C5 H5AB 108.6 . . ?
C6 C5 H5AB 108.6 . . ?
H5A C5 H5AB 107.6 . . ?
C6" C5" C4" 119.51(16) . . ?
C6" C5" H5" 120.2 . . ?
C4" C5" H5" 120.2 . . ?
C7 C6 C5 113.00(11) . . ?
C7 C6 H6A 109.0 . . ?
C5 C6 H6A 109.0 . . ?
C7 C6 H6AB 109.0 . . ?
C5 C6 H6AB 109.0 . . ?
H6A C6 H6AB 107.8 . . ?
C5" C6" C7" 120.44(18) . . ?
C5" C6" H6" 119.8 . . ?
C7" C6" H6" 119.8 . . ?
C2 C7 C8 106.63(12) . . ?
C2 C7 C6 125.30(12) . . ?
C8 C7 C6 127.47(12) . . ?
C2" C7" C6" 120.39(16) . . ?
C2" C7" H7" 119.8 . . ?
C6" C7" H7" 119.8 . . ?
C9 C8 C13 119.00(13) . . ?
C9 C8 C7 133.87(13) . . ?
C13 C8 C7 107.13(11) . . ?
C10 C9 C8 119.00(13) . . ?
C10 C9 H9 120.5 . . ?
C8 C9 H9 120.5 . . ?
C9 C10 C11 120.86(13) . . ?
C9 C10 H10 119.6 . . ?
C11 C10 H10 119.6 . . ?
C12 C11 C10 121.43(14) . . ?
C12 C11 H11 119.3 . . ?
C10 C11 H11 119.3 . . ?
C11 C12 C13 117.51(13) . . ?
C11 C12 H12 121.2 . . ?
C13 C12 H12 121.2 . . ?
N1 C13 C12 129.99(13) . . ?
N1 C13 C8 107.80(12) . . ?
C12 C13 C8 122.20(12) . . ?
C15 C14 C3 114.61(11) . . ?
C15 C14 H14A 108.6 . . ?
C3 C14 H14A 108.6 . . ?
C15 C14 H14B 108.6 . . ?
C3 C14 H14B 108.6 . . ?
H14A C14 H14B 107.6 . . ?
C14 C15 C16 111.79(11) . . ?
C14 C15 C20 113.72(11) . . ?
C16 C15 C20 109.86(11) . . ?
C14 C15 H15 107.0 . . ?
C16 C15 H15 107.0 . . ?
C20 C15 H15 107.0 . . ?
C22 C16 C15 112.44(11) . . ?
C22 C16 C17 106.29(11) . . ?
C15 C16 C17 113.18(11) . . ?
C22 C16 H16 108.3 . . ?
C15 C16 H16 108.3 . . ?
C17 C16 H16 108.3 . . ?
O1 C17 C18 112.24(12) . . ?
O1 C17 C16 105.66(11) . . ?
C18 C17 C16 110.71(11) . . ?
O1 C17 H17 109.4 . . ?
C18 C17 H17 109.4 . . ?
C16 C17 H17 109.4 . . ?
C17 C18 C19 112.15(12) . . ?
C17 C18 H18A 109.2 . . ?
C19 C18 H18A 109.2 . . ?
C17 C18 H18B 109.2 . . ?
C19 C18 H18B 109.2 . . ?
H18A C18 H18B 107.9 . . ?
C18 C19 C20 111.66(11) . . ?
C18 C19 H19A 109.3 . . ?
C20 C19 H19A 109.3 . . ?
C18 C19 H19B 109.3 . . ?
C20 C19 H19B 109.3 . . ?
H19A C19 H19B 107.9 . . ?
C19 C20 C21 106.95(11) . . ?
C19 C20 C15 109.75(11) . . ?
C21 C20 C15 114.56(12) . . ?
C19 C20 H20 108.5 . . ?
C21 C20 H20 108.5 . . ?
C15 C20 H20 108.5 . . ?
N4 C21 C20 117.72(12) . . ?
N4 C21 H21A 107.9 . . ?
C20 C21 H21A 107.9 . . ?
N4 C21 H21B 107.9 . . ?
C20 C21 H21B 107.9 . . ?
H21A C21 H21B 107.2 . . ?
O3 C22 O2 123.40(13) . . ?
O3 C22 C16 126.32(13) . . ?
O2 C22 C16 110.23(11) . . ?
O2 C23 H23A 109.5 . . ?
O2 C23 H23B 109.5 . . ?
H23A C23 H23B 109.5 . . ?
O2 C23 H23C 109.5 . . ?
H23A C23 H23C 109.5 . . ?
H23B C23 H23C 109.5 . . ?

loop_
_geom_bond_atom_site_label_1
_geom_bond_atom_site_label_2
_geom_bond_distance
_geom_bond_site_symmetry_2
_geom_bond_publ_flag
S1 C1" 1.8164(15) . ?
S1 C3 1.8277(13) . ?
O1 C17 1.4292(18) . ?
O1 H1A 0.77(3) . ?
O1' C1' 1.2279(17) . ?
O2 C22 1.3463(17) . ?
O2 C23 1.4440(18) . ?
O2' C1' 1.3505(17) . ?
O2' C2' 1.4383(18) . ?
O3 C22 1.2077(17) . ?
N1 C13 1.3769(17) . ?
N1 C2 1.3834(18) . ?
N1 H1 0.86(2) . ?
N4 C1' 1.3558(19) . ?
N4 C5 1.4688(19) . ?
N4 C21 1.4697(19) . ?
C1" C2" 1.512(2) . ?
C1" H1"A 0.9900 . ?
C1" H1"B 0.9900 . ?
C2 C7 1.3783(18) . ?
C2 C3 1.4939(19) . ?
C2" C7" 1.390(2) . ?
C2" C3" 1.396(2) . ?
C2' H2'A 0.9800 . ?
C2' H2'B 0.9800 . ?
C2' H2'C 0.9800 . ?
C3 C14 1.5493(19) . ?
C3 H3 1.0000 . ?
C3" C4" 1.392(2) . ?
C3" H3" 0.9500 . ?
C4" C5" 1.387(3) . ?
C4" H4" 0.9500 . ?
C5 C6 1.547(2) . ?
C5 H5A 0.9900 . ?
C5 H5AB 0.9900 . ?
C5" C6" 1.380(3) . ?
C5" H5" 0.9500 . ?
C6 C7 1.5005(19) . ?
C6 H6A 0.9900 . ?
C6 H6AB 0.9900 . ?
C6" C7" 1.398(2) . ?
C6" H6" 0.9500 . ?
C7 C8 1.4341(18) . ?
C7" H7" 0.9500 . ?
C8 C9 1.4058(18) . ?
C8 C13 1.4126(19) . ?
C9 C10 1.387(2) . ?
C9 H9 0.9500 . ?
C10 C11 1.405(2) . ?
C10 H10 0.9500 . ?
C11 C12 1.385(2) . ?
C11 H11 0.9500 . ?
C12 C13 1.397(2) . ?
C12 H12 0.9500 . ?
C14 C15 1.5391(19) . ?
C14 H14A 0.9900 . ?
C14 H14B 0.9900 . ?
C15 C16 1.5438(19) . ?
C15 C20 1.5472(19) . ?
C15 H15 1.0000 . ?
C16 C22 1.5160(19) . ?
C16 C17 1.5440(19) . ?
C16 H16 1.0000 . ?
C17 C18 1.520(2) . ?
C17 H17 1.0000 . ?
C18 C19 1.524(2) . ?
C18 H18A 0.9900 . ?
C18 H18B 0.9900 . ?
C19 C20 1.5367(19) . ?
C19 H19A 0.9900 . ?
C19 H19B 0.9900 . ?
C20 C21 1.540(2) . ?
C20 H20 1.0000 . ?
C21 H21A 0.9900 . ?
C21 H21B 0.9900 . ?
C23 H23A 0.9800 . ?
C23 H23B 0.9800 . ?
C23 H23C 0.9800 . ?

loop_
_geom_hbond_atom_site_label_D
_geom_hbond_atom_site_label_H
_geom_hbond_atom_site_label_A
_geom_hbond_distance_DH
_geom_hbond_distance_HA
_geom_hbond_distance_DA
_geom_hbond_angle_DHA
_geom_hbond_site_symmetry_A
_geom_hbond_publ_flag
N1 H1 O3 0.86(2) 2.40(2) 3.0861(16) 136.5(17) 2_566 yes
O1 H1A O1' 0.77(3) 2.20(3) 2.8853(16) 149(3) 2_466 yes

loop_
_geom_torsion_atom_site_label_1
_geom_torsion_atom_site_label_2
_geom_torsion_atom_site_label_3
_geom_torsion_atom_site_label_4
_geom_torsion
_geom_torsion_site_symmetry_1
_geom_torsion_site_symmetry_2
_geom_torsion_site_symmetry_3
_geom_torsion_site_symmetry_4
_geom_torsion_publ_flag
C3 S1 C1" C2" -52.15(12) . . . . ?
C2' O2' C1' O1' 12.78(19) . . . . ?
C2' O2' C1' N4 -166.57(12) . . . . ?
C5 N4 C1' O1' -179.48(13) . . . . ?
C21 N4 C1' O1' 14.1(2) . . . . ?
C5 N4 C1' O2' -0.15(18) . . . . ?
C21 N4 C1' O2' -166.60(11) . . . . ?
C13 N1 C2 C7 0.48(15) . . . . ?
C13 N1 C2 C3 -179.57(12) . . . . ?
S1 C1" C2" C7" 132.24(13) . . . . ?
S1 C1" C2" C3" -48.71(18) . . . . ?
C7 C2 C3 C14 -103.24(16) . . . . ?
N1 C2 C3 C14 76.82(16) . . . . ?
C7 C2 C3 S1 133.34(13) . . . . ?
N1 C2 C3 S1 -46.61(16) . . . . ?
C1" S1 C3 C2 -58.92(11) . . . . ?
C1" S1 C3 C14 173.86(9) . . . . ?
C7" C2" C3" C4" 0.9(2) . . . . ?
C1" C2" C3" C4" -178.11(14) . . . . ?
C2" C3" C4" C5" 0.0(2) . . . . ?
C1' N4 C5 C6 91.54(16) . . . . ?
C21 N4 C5 C6 -102.05(14) . . . . ?
C3" C4" C5" C6" -0.8(3) . . . . ?
N4 C5 C6 C7 -45.93(16) . . . . ?
C4" C5" C6" C7" 0.8(3) . . . . ?
N1 C2 C7 C8 0.05(15) . . . . ?
C3 C2 C7 C8 -179.90(13) . . . . ?
N1 C2 C7 C6 -171.58(12) . . . . ?
C3 C2 C7 C6 8.5(2) . . . . ?
C5 C6 C7 C2 89.00(17) . . . . ?
C5 C6 C7 C8 -80.88(17) . . . . ?
C3" C2" C7" C6" -1.0(2) . . . . ?
C1" C2" C7" C6" 178.05(15) . . . . ?
C5" C6" C7" C2" 0.2(3) . . . . ?
C2 C7 C8 C9 -179.96(15) . . . . ?
C6 C7 C8 C9 -8.6(3) . . . . ?
C2 C7 C8 C13 -0.55(15) . . . . ?
C6 C7 C8 C13 170.84(13) . . . . ?
C13 C8 C9 C10 1.1(2) . . . . ?
C7 C8 C9 C10 -179.53(15) . . . . ?
C8 C9 C10 C11 -1.2(2) . . . . ?
C9 C10 C11 C12 0.3(2) . . . . ?
C10 C11 C12 C13 0.6(2) . . . . ?
C2 N1 C13 C12 179.82(14) . . . . ?
C2 N1 C13 C8 -0.82(15) . . . . ?
C11 C12 C13 N1 178.65(14) . . . . ?
C11 C12 C13 C8 -0.6(2) . . . . ?
C9 C8 C13 N1 -179.64(12) . . . . ?
C7 C8 C13 N1 0.84(15) . . . . ?
C9 C8 C13 C12 -0.2(2) . . . . ?
C7 C8 C13 C12 -179.74(13) . . . . ?
C2 C3 C14 C15 131.86(12) . . . . ?
S1 C3 C14 C15 -102.53(11) . . . . ?
C3 C14 C15 C16 62.25(14) . . . . ?
C3 C14 C15 C20 -62.87(14) . . . . ?
C14 C15 C16 C22 57.34(14) . . . . ?
C20 C15 C16 C22 -175.43(11) . . . . ?
C14 C15 C16 C17 177.81(11) . . . . ?
C20 C15 C16 C17 -54.96(14) . . . . ?
C22 C16 C17 O1 54.99(13) . . . . ?
C15 C16 C17 O1 -68.91(14) . . . . ?
C22 C16 C17 C18 176.74(11) . . . . ?
C15 C16 C17 C18 52.84(15) . . . . ?
O1 C17 C18 C19 64.88(15) . . . . ?
C16 C17 C18 C19 -52.92(15) . . . . ?
C17 C18 C19 C20 56.92(16) . . . . ?
C18 C19 C20 C21 176.97(12) . . . . ?
C18 C19 C20 C15 -58.20(15) . . . . ?
C14 C15 C20 C19 -177.37(11) . . . . ?
C16 C15 C20 C19 56.48(14) . . . . ?
C14 C15 C20 C21 -57.06(15) . . . . ?
C16 C15 C20 C21 176.80(11) . . . . ?
C1' N4 C21 C20 -121.28(14) . . . . ?
C5 N4 C21 C20 71.88(17) . . . . ?
C19 C20 C21 N4 -156.22(12) . . . . ?
C15 C20 C21 N4 81.93(16) . . . . ?
C23 O2 C22 O3 1.3(2) . . . . ?
C23 O2 C22 C16 -176.34(12) . . . . ?
C15 C16 C22 O3 20.52(19) . . . . ?
C17 C16 C22 O3 -103.84(16) . . . . ?
C15 C16 C22 O2 -161.96(11) . . . . ?
C17 C16 C22 O2 73.68(13) . . . . ?
